data_7207645
loop_
_publ_author_name
'Lin, Jiao-Min'
'Qiu, Yan-Xuan'
'Chen, Wen-Bin'
'Yang, Meng'
'Zhou, Ai-Ju'
'Dong, Wen'
'Tian, Chang-En'

_publ_section_title
;
 Unusual \p&#x2212;--\p&#x2212; stacking interactions between
 5,5&#x2032;-azotetrazolate(AT) anions in six AT based 3d metal
 photochromic complexes
;
_journal_issue 8
_journal_name_full CrystEngComm
_journal_page_first 2779
_journal_paper_doi 10.1039/c2ce06606h
_journal_volume 14
_journal_year 2012
_chemical_formula_sum 'C10 H28 N26 Ni O2'
_chemical_formula_weight 603.27
_chemical_name_systematic
;
?
;
_space_group_IT_number 13
_symmetry_cell_setting monoclinic
_symmetry_space_group_name_Hall '-P 2yc'
_symmetry_space_group_name_H-M 'P 1 2/c 1'
_atom_sites_solution_hydrogens geom
_atom_sites_solution_primary direct
_atom_sites_solution_secondary difmap
_audit_creation_method SHELXL-97
_cell_angle_alpha 90.00
_cell_angle_beta 98.464(2)
_cell_angle_gamma 90.00
_cell_formula_units_Z 2
_cell_length_a 11.9182(3)
_cell_length_b 7.2555(2)
_cell_length_c 14.5570(4)
_cell_measurement_reflns_used 2882
_cell_measurement_temperature 296(2)
_cell_measurement_theta_max 27.490
_cell_measurement_theta_min 2.81
_cell_volume 1245.07(6)
_computing_cell_refinement 'Bruker SMART'
_computing_data_collection 'Bruker SMART'
_computing_data_reduction 'Bruker SMART'
_computing_molecular_graphics 'Bruker SHELXTL'
_computing_publication_material 'Bruker SHELXTL'
_computing_structure_refinement 'SHELXL-97 (Sheldrick, 1997)'
_computing_structure_solution 'SHELXS-97 (Sheldrick, 1990)'
_diffrn_ambient_temperature 296(2)
_diffrn_detector_area_resol_mean none
_diffrn_measured_fraction_theta_full 0.942
_diffrn_measured_fraction_theta_max 0.942
_diffrn_measurement_device_type 'CCD area detector'
_diffrn_measurement_method 'phi and omega scans'
_diffrn_radiation_monochromator graphite
_diffrn_radiation_source 'fine-focus sealed tube'
_diffrn_radiation_type MoK\a
_diffrn_radiation_wavelength 0.71073
_diffrn_reflns_av_R_equivalents 0.0190
_diffrn_reflns_av_sigmaI/netI 0.0210
_diffrn_reflns_limit_h_max 14
_diffrn_reflns_limit_h_min -15
_diffrn_reflns_limit_k_max 9
_diffrn_reflns_limit_k_min -9
_diffrn_reflns_limit_l_max 14
_diffrn_reflns_limit_l_min -17
_diffrn_reflns_number 7608
_diffrn_reflns_theta_full 27.49
_diffrn_reflns_theta_max 27.49
_diffrn_reflns_theta_min 2.81
_diffrn_standards_decay_% none
_diffrn_standards_interval_count none
_diffrn_standards_interval_time none
_diffrn_standards_number none
_exptl_absorpt_coefficient_mu 0.848
_exptl_absorpt_correction_T_max 0.891
_exptl_absorpt_correction_T_min 0.826
_exptl_absorpt_correction_type empirical
_exptl_absorpt_process_details SADABS
_exptl_crystal_colour red
_exptl_crystal_density_diffrn 1.609
_exptl_crystal_density_meas ?
_exptl_crystal_density_method 'not measured'
_exptl_crystal_description block
_exptl_crystal_F_000 628
_exptl_crystal_size_max 0.240
_exptl_crystal_size_mid 0.188
_exptl_crystal_size_min 0.136
_refine_diff_density_max 0.644
_refine_diff_density_min -0.343
_refine_diff_density_rms 0.051
_refine_ls_extinction_coef 0.0014(7)
_refine_ls_extinction_expression Fc^*^=kFc[1+0.001xFc^2^\l^3^/sin(2\q)]^-1/4^
_refine_ls_extinction_method SHELXL
_refine_ls_goodness_of_fit_ref 1.074
_refine_ls_hydrogen_treatment mixed
_refine_ls_matrix_type full
_refine_ls_number_parameters 229
_refine_ls_number_reflns 2861
_refine_ls_number_restraints 15
_refine_ls_restrained_S_all 1.074
_refine_ls_R_factor_all 0.0348
_refine_ls_R_factor_gt 0.0302
_refine_ls_shift/su_max 0.000
_refine_ls_shift/su_mean 0.000
_refine_ls_structure_factor_coef Fsqd
_refine_ls_weighting_details 'calc w=1/[\s^2^(Fo^2^)+(0.0419P)^2^+0.6029P] where P=(Fo^2^+2Fc^2^)/3'
_refine_ls_weighting_scheme calc
_refine_ls_wR_factor_gt 0.0802
_refine_ls_wR_factor_ref 0.0832
_reflns_number_gt 2398
_reflns_number_total 2696
_reflns_threshold_expression >2sigma(I)
_cod_data_source_file c2ce06606h.txt
_cod_data_source_block 3
_cod_depositor_comments
;
The following automatic conversions were performed:

'_exptl_crystal_density_meas' value 'not measured' was changed to '?'
- the value is perceived as not measured.

Automatic conversion script
Id: cif_fix_values 3008 2015-01-20 13:52:24Z robertas 
;
_cod_original_sg_symbol_H-M P2/c
_cod_database_code 7207645

loop_
_symmetry_equiv_pos_as_xyz
'x, y, z'
'-x, y, -z+1/2'
'-x, -y, -z'
'x, -y, z-1/2'

loop_
_atom_site_label
_atom_site_type_symbol
_atom_site_fract_x
_atom_site_fract_y
_atom_site_fract_z
_atom_site_U_iso_or_equiv
_atom_site_adp_type
_atom_site_occupancy
_atom_site_symmetry_multiplicity
_atom_site_calc_flag
_atom_site_refinement_flags
Ni1 Ni 0.5000 0.71371(4) 0.7500 0.01970(11) Uani 1 2 d S
N5 N 0.96522(12) 0.7391(2) 0.77846(11) 0.0255(3) Uani 1 1 d .
N9 N 0.80590(13) 0.2238(2) 0.79922(12) 0.0307(4) Uani 1 1 d .
N3 N 0.67465(12) 0.7180(2) 0.72504(11) 0.0245(3) Uani 1 1 d .
O1 O 0.85247(12) 0.9015(2) 0.97571(12) 0.0359(3) Uani 1 1 d D
C2 C 0.85176(15) 0.2040(2) 0.72193(13) 0.0258(4) Uani 1 1 d .
N10 N 0.96727(13) 0.2016(2) 0.71202(11) 0.0284(3) Uani 1 1 d .
N7 N 0.67456(14) 0.1960(3) 0.67953(13) 0.0367(4) Uani 1 1 d .
N6 N 0.77351(14) 0.1869(3) 0.64694(12) 0.0356(4) Uani 1 1 d .
N8 N 0.69409(14) 0.2193(2) 0.77095(13) 0.0339(4) Uani 1 1 d .
N11 N 0.54042(13) 0.9022(2) 0.85906(11) 0.0262(3) Uani 1 1 d D
N12 N 0.53998(12) 0.5187(2) 0.85561(11) 0.0261(3) Uani 1 1 d D
C3 C 0.55356(16) 0.8016(3) 0.94823(14) 0.0305(4) Uani 1 1 d D
C4 C 0.60430(15) 0.6121(3) 0.93658(13) 0.0292(4) Uani 1 1 d D
N2 N 0.70186(12) 0.6880(3) 0.64163(12) 0.0343(4) Uani 1 1 d .
N1 N 0.81422(12) 0.6952(2) 0.64606(12) 0.0327(4) Uani 1 1 d .
N4 N 0.76837(12) 0.7449(2) 0.78605(11) 0.0257(3) Uani 1 1 d .
C1 C 0.85161(14) 0.7301(2) 0.73513(13) 0.0229(4) Uani 1 1 d .
N13 N 0.93036(14) 0.2686(2) 0.98473(12) 0.0282(4) Uani 1 1 d D
H6 H 0.6816(13) 0.622(3) 0.9251(14) 0.029(5) Uiso 1 1 d D
H5 H 0.6078(18) 0.542(3) 0.9924(12) 0.037(6) Uiso 1 1 d D
H3 H 0.4803(14) 0.788(3) 0.9664(14) 0.025(5) Uiso 1 1 d D
H4 H 0.6004(17) 0.873(3) 0.9956(13) 0.035(6) Uiso 1 1 d D
H2 H 0.4858(15) 0.988(3) 0.8558(15) 0.032(6) Uiso 1 1 d D
H1 H 0.6039(15) 0.959(3) 0.8541(16) 0.040(6) Uiso 1 1 d D
C5 C 0.95984(17) 0.4587(3) 0.96158(15) 0.0336(4) Uiso 1 1 d D
H8 H 0.5776(17) 0.426(3) 0.8366(15) 0.037(6) Uiso 1 1 d D
H7 H 0.4760(14) 0.474(3) 0.8674(14) 0.030(5) Uiso 1 1 d D
H9 H 0.820(2) 0.875(4) 1.0182(12) 0.057(9) Uiso 1 1 d D
H12 H 0.9933(19) 0.451(3) 0.9062(13) 0.053(7) Uiso 1 1 d D
H11 H 0.8951(16) 0.532(3) 0.9504(17) 0.049(7) Uiso 1 1 d D
H13 H 0.890(2) 0.221(3) 0.9384(15) 0.049(7) Uiso 1 1 d D
H14 H 0.9906(18) 0.199(3) 0.9996(19) 0.051(7) Uiso 1 1 d D
H10 H 0.818(2) 0.870(4) 0.9260(11) 0.066(9) Uiso 1 1 d D

loop_
_atom_site_aniso_label
_atom_site_aniso_U_11
_atom_site_aniso_U_22
_atom_site_aniso_U_33
_atom_site_aniso_U_23
_atom_site_aniso_U_13
_atom_site_aniso_U_12
Ni1 0.01489(15) 0.02828(18) 0.01607(19) 0.000 0.00279(11) 0.000
N5 0.0157(7) 0.0369(8) 0.0243(9) 0.0000(6) 0.0042(6) -0.0009(6)
N9 0.0238(7) 0.0425(9) 0.0257(9) -0.0035(7) 0.0038(6) -0.0031(6)
N3 0.0167(7) 0.0356(8) 0.0216(8) -0.0018(6) 0.0045(6) -0.0004(5)
O1 0.0368(8) 0.0404(8) 0.0309(9) -0.0006(7) 0.0061(7) -0.0069(6)
C2 0.0235(8) 0.0305(9) 0.0234(10) 0.0000(7) 0.0036(7) -0.0006(7)
N10 0.0233(7) 0.0384(9) 0.0236(9) 0.0006(7) 0.0038(6) -0.0002(6)
N7 0.0241(8) 0.0559(11) 0.0297(10) -0.0046(8) 0.0025(7) -0.0006(7)
N6 0.0245(8) 0.0576(11) 0.0240(9) -0.0021(8) 0.0019(6) 0.0007(7)
N8 0.0241(8) 0.0473(10) 0.0313(10) -0.0044(8) 0.0071(7) -0.0015(7)
N11 0.0215(7) 0.0326(8) 0.0245(9) -0.0022(6) 0.0037(6) 0.0000(6)
N12 0.0214(7) 0.0325(8) 0.0253(9) 0.0024(6) 0.0061(6) 0.0017(6)
C3 0.0248(9) 0.0477(11) 0.0188(10) -0.0039(8) 0.0027(7) -0.0004(8)
C4 0.0226(8) 0.0439(11) 0.0207(10) 0.0069(8) 0.0020(7) 0.0001(7)
N2 0.0173(7) 0.0611(12) 0.0253(9) -0.0076(8) 0.0053(6) -0.0007(7)
N1 0.0177(7) 0.0564(11) 0.0246(9) -0.0062(7) 0.0053(6) 0.0005(7)
N4 0.0166(6) 0.0405(9) 0.0205(9) -0.0018(6) 0.0048(6) -0.0013(6)
C1 0.0169(7) 0.0292(8) 0.0229(10) 0.0015(7) 0.0042(7) 0.0001(6)
N13 0.0288(8) 0.0280(8) 0.0272(9) -0.0027(6) 0.0024(7) -0.0055(6)

loop_
_atom_type_symbol
_atom_type_description
_atom_type_scat_dispersion_real
_atom_type_scat_dispersion_imag
_atom_type_scat_source
C C 0.0033 0.0016 'International Tables Vol C Tables 4.2.6.8 and 6.1.1.4'
H H 0.0000 0.0000 'International Tables Vol C Tables 4.2.6.8 and 6.1.1.4'
N N 0.0061 0.0033 'International Tables Vol C Tables 4.2.6.8 and 6.1.1.4'
O O 0.0106 0.0060 'International Tables Vol C Tables 4.2.6.8 and 6.1.1.4'
Ni Ni 0.3393 1.1124 'International Tables Vol C Tables 4.2.6.8 and 6.1.1.4'

loop_
_geom_angle_atom_site_label_1
_geom_angle_atom_site_label_2
_geom_angle_atom_site_label_3
_geom_angle
_geom_angle_site_symmetry_1
_geom_angle_site_symmetry_3
N12 Ni1 N12 94.89(9) 2_656 .
N12 Ni1 N11 178.13(6) 2_656 .
N12 Ni1 N11 83.26(6) . .
N12 Ni1 N11 83.26(6) 2_656 2_656
N12 Ni1 N11 178.13(6) . 2_656
N11 Ni1 N11 98.59(9) . 2_656
N12 Ni1 N3 90.40(6) 2_656 .
N12 Ni1 N3 90.72(6) . .
N11 Ni1 N3 89.90(6) . .
N11 Ni1 N3 89.02(6) 2_656 .
N12 Ni1 N3 90.72(6) 2_656 2_656
N12 Ni1 N3 90.40(6) . 2_656
N11 Ni1 N3 89.02(6) . 2_656
N11 Ni1 N3 89.90(6) 2_656 2_656
N3 Ni1 N3 178.35(8) . 2_656
N5 N5 C1 112.90(19) 2_756 .
C2 N9 N8 104.63(16) . .
N2 N3 N4 109.95(14) . .
N2 N3 Ni1 121.62(11) . .
N4 N3 Ni1 128.41(12) . .
H9 O1 H10 112(2) . .
N9 C2 N6 112.21(17) . .
N9 C2 N10 128.27(17) . .
N6 C2 N10 119.52(17) . .
N10 N10 C2 113.6(2) 2_756 .
N8 N7 N6 109.19(15) . .
C2 N6 N7 104.61(16) . .
N7 N8 N9 109.37(17) . .
C3 N11 Ni1 109.02(12) . .
C3 N11 H2 111.8(14) . .
Ni1 N11 H2 109.3(14) . .
C3 N11 H1 109.0(15) . .
Ni1 N11 H1 110.5(15) . .
H2 N11 H1 107(2) . .
C4 N12 Ni1 108.18(12) . .
C4 N12 H8 112.1(15) . .
Ni1 N12 H8 111.1(15) . .
C4 N12 H7 112.6(14) . .
Ni1 N12 H7 106.7(14) . .
H8 N12 H7 106(2) . .
N11 C3 C4 109.93(16) . .
N11 C3 H3 108.2(13) . .
C4 C3 H3 109.5(12) . .
N11 C3 H4 109.8(13) . .
C4 C3 H4 111.3(13) . .
H3 C3 H4 108.1(18) . .
N12 C4 C3 109.66(14) . .
N12 C4 H6 107.0(12) . .
C3 C4 H6 111.2(13) . .
N12 C4 H5 112.8(14) . .
C3 C4 H5 110.9(13) . .
H6 C4 H5 105.2(18) . .
N3 N2 N1 109.28(15) . .
C1 N1 N2 104.15(15) . .
C1 N4 N3 103.75(15) . .
N4 C1 N1 112.86(15) . .
N4 C1 N5 119.63(16) . .
N1 C1 N5 127.34(17) . .
C5 N13 H13 109.2(18) . .
C5 N13 H14 112.4(17) . .
H13 N13 H14 108(2) . .
N13 C5 C5 110.7(2) . 3_767
N13 C5 H12 106.4(16) . .
C5 C5 H12 110.9(15) 3_767 .
N13 C5 H11 110.7(16) . .
C5 C5 H11 109.1(15) 3_767 .
H12 C5 H11 109(2) . .

loop_
_geom_bond_atom_site_label_1
_geom_bond_atom_site_label_2
_geom_bond_distance
_geom_bond_site_symmetry_2
Ni1 N12 2.0921(16) 2_656
Ni1 N12 2.0921(16) .
Ni1 N11 2.0970(16) .
Ni1 N11 2.0970(16) 2_656
Ni1 N3 2.1653(14) .
Ni1 N3 2.1653(14) 2_656
N5 N5 1.256(3) 2_756
N5 C1 1.409(2) .
N9 C2 1.329(3) .
N9 N8 1.336(2) .
N3 N2 1.320(2) .
N3 N4 1.335(2) .
O1 H9 0.802(16) .
O1 H10 0.809(16) .
C2 N6 1.333(2) .
C2 N10 1.405(2) .
N10 N10 1.256(3) 2_756
N7 N8 1.328(3) .
N7 N6 1.336(2) .
N11 C3 1.477(3) .
N11 H2 0.898(15) .
N11 H1 0.874(16) .
N12 C4 1.473(2) .
N12 H8 0.876(16) .
N12 H7 0.869(15) .
C3 C4 1.521(3) .
C3 H3 0.954(15) .
C3 H4 0.970(16) .
C4 H6 0.963(15) .
C4 H5 0.954(15) .
N2 N1 1.332(2) .
N1 C1 1.332(2) .
N4 C1 1.327(2) .
N13 C5 1.475(3) .
N13 H13 0.846(17) .
N13 H14 0.879(17) .
C5 C5 1.487(4) 3_767
C5 H12 0.952(16) .
C5 H11 0.931(16) .
